data_4345940
loop_
_publ_author_name
'Reger, Daniel L.'
'Pascui, Andrea E.'
'Foley, Elizabeth A.'
'Smith, Mark D.'
'Jezierska, Julia'
'Wojciechowska, Agnieszka'
'Stoian, Sebastian A.'
'Ozarowski, Andrew'

_publ_section_title
;
 Dinuclear Metallacycles with Single M-X-M Bridges (X = Cl(-), Br(-); M =
 Fe(II), Co(II), Ni(II), Cu(II), Zn(II), Cd(II)): Strong Antiferromagnetic
 Superexchange Interactions.
;
_journal_name_full 'Inorganic chemistry'
_journal_paper_doi 10.1021/acs.inorgchem.6b02933
_journal_year 2017
_chemical_formula_moiety 'C56 H68 Cl Co2 N16, 3(B F4)'
_chemical_formula_sum 'C56 H68 B3 Cl Co2 F12 N16'
_chemical_formula_weight 1379.00
_chemical_name_systematic
; 
 ? 
;
_space_group_IT_number 2
_symmetry_cell_setting triclinic
_symmetry_space_group_name_Hall '-P 1'
_symmetry_space_group_name_H-M 'P -1'
_atom_sites_solution_hydrogens geom
_atom_sites_solution_primary direct
_atom_sites_solution_secondary difmap
_audit_creation_method SHELXL-97
_cell_angle_alpha 117.7400(10)
_cell_angle_beta 100.6540(10)
_cell_angle_gamma 103.8410(10)
_cell_formula_units_Z 1
_cell_length_a 11.2707(5)
_cell_length_b 12.6503(5)
_cell_length_c 13.6992(6)
_cell_measurement_reflns_used 6189
_cell_measurement_temperature 296(2)
_cell_measurement_theta_max 26.354
_cell_measurement_theta_min 2.602
_cell_volume 1575.65(12)
_computing_cell_refinement 'SAINT-Plus Version 6.45 (Bruker, 2001)'
_computing_data_collection 'SMART Version 5.625 (Bruker, 2001)'
_computing_data_reduction 'SAINT-Plus Version 6.45 (Bruker, 2001)'
_computing_molecular_graphics various
_computing_publication_material 'SHELXTL Version 6.14 (Bruker, 2000)'
_computing_structure_refinement 'SHELXL-97 (Sheldrick, 1997)'
_computing_structure_solution 'SHELXS-97 (Sheldrick, 1990)'
_diffrn_ambient_temperature 296(2)
_diffrn_measured_fraction_theta_full 0.997
_diffrn_measured_fraction_theta_max 0.997
_diffrn_measurement_device_type 'Bruker SMART APEX CCD diffractometer'
_diffrn_measurement_method 'omega scans'
_diffrn_radiation_monochromator graphite
_diffrn_radiation_source 'fine-focus sealed tube'
_diffrn_radiation_type MoK\a
_diffrn_radiation_wavelength 0.71073
_diffrn_reflns_av_R_equivalents 0.0291
_diffrn_reflns_av_sigmaI/netI 0.0210
_diffrn_reflns_limit_h_max 14
_diffrn_reflns_limit_h_min -14
_diffrn_reflns_limit_k_max 15
_diffrn_reflns_limit_k_min -15
_diffrn_reflns_limit_l_max 17
_diffrn_reflns_limit_l_min -17
_diffrn_reflns_number 31359
_diffrn_reflns_theta_full 26.40
_diffrn_reflns_theta_max 26.40
_diffrn_reflns_theta_min 1.79
_exptl_absorpt_coefficient_mu 0.656
_exptl_absorpt_correction_T_max 1.0000
_exptl_absorpt_correction_T_min 0.8505
_exptl_absorpt_correction_type multi-scan
_exptl_absorpt_process_details 'SADABS Version 2.05 (Bruker, 2001)'
_exptl_crystal_colour pink
_exptl_crystal_density_diffrn 1.453
_exptl_crystal_density_method 'not measured'
_exptl_crystal_description plate
_exptl_crystal_F_000 710
_exptl_crystal_size_max 0.48
_exptl_crystal_size_mid 0.22
_exptl_crystal_size_min 0.18
_refine_diff_density_max 0.645
_refine_diff_density_min -0.524
_refine_diff_density_rms 0.069
_refine_ls_extinction_method none
_refine_ls_goodness_of_fit_ref 1.036
_refine_ls_hydrogen_treatment constr
_refine_ls_matrix_type full
_refine_ls_number_parameters 439
_refine_ls_number_reflns 6442
_refine_ls_number_restraints 51
_refine_ls_restrained_S_all 1.070
_refine_ls_R_factor_all 0.0624
_refine_ls_R_factor_gt 0.0556
_refine_ls_shift/su_max 0.001
_refine_ls_shift/su_mean 0.000
_refine_ls_structure_factor_coef Fsqd
_refine_ls_weighting_details 'calc w=1/[\s^2^(Fo^2^)+(0.1016P)^2^+1.0233P] where P=(Fo^2^+2Fc^2^)/3'
_refine_ls_weighting_scheme calc
_refine_ls_wR_factor_gt 0.1611
_refine_ls_wR_factor_ref 0.1687
_reflns_number_gt 5579
_reflns_number_total 6442
_reflns_threshold_expression >2sigma(I)
_cod_data_source_file ic6b02933_si_001.cif
_cod_data_source_block 3_pa39brts_296K
_cod_depositor_comments
;
The following automatic conversions were performed:

'_symmetry_cell_setting' value 'Triclinic' changed to 'triclinic'
according to
/home/data/users/saulius/crontab/automatic-downloads/rss-feeds/ACS/lib/dictionaries/cif_core.dic
dictionary named 'cif_core.dic' version 2.4.2 from 2011-04-26.

Automatic conversion script
Id: cif_fix_values 4973 2017-02-22 13:04:09Z antanas 
;
_cod_original_cell_volume 1575.64(12)
_cod_database_code 4345940

loop_
_symmetry_equiv_pos_as_xyz
'x, y, z'
'-x, -y, -z'

loop_
_atom_site_label
_atom_site_type_symbol
_atom_site_fract_x
_atom_site_fract_y
_atom_site_fract_z
_atom_site_U_iso_or_equiv
_atom_site_adp_type
_atom_site_occupancy
_atom_site_symmetry_multiplicity
_atom_site_calc_flag
_atom_site_refinement_flags
_atom_site_disorder_assembly
_atom_site_disorder_group
Co1 Co 0.65025(4) 0.70516(3) 0.56096(3) 0.04287(16) Uani 1 1 d . . .
Cl1 Cl 0.5000 0.5000 0.5000 0.0653(3) Uani 1 2 d S . .
C1 C 0.6396(3) 0.6032(3) 0.2882(2) 0.0476(6) Uani 1 1 d . . .
H1 H 0.6422 0.5948 0.2139 0.057 Uiso 1 1 calc R . .
C2 C 0.3201(3) 0.1695(3) 0.1610(2) 0.0465(6) Uani 1 1 d . . .
H2 H 0.2943 0.1205 0.0751 0.056 Uiso 1 1 calc R . .
C3 C 0.6130(3) 0.4700(3) 0.2684(2) 0.0442(6) Uani 1 1 d . . .
C4 C 0.7139(3) 0.4261(3) 0.2783(3) 0.0505(7) Uani 1 1 d . . .
H4 H 0.7992 0.4801 0.3010 0.061 Uiso 1 1 calc R . .
C5 C 0.6879(3) 0.3027(3) 0.2546(3) 0.0536(7) Uani 1 1 d . . .
H5 H 0.7562 0.2746 0.2623 0.064 Uiso 1 1 calc R . .
C6 C 0.5620(3) 0.2203(3) 0.2196(3) 0.0499(7) Uani 1 1 d . . .
H6 H 0.5453 0.1370 0.2033 0.060 Uiso 1 1 calc R . .
C7 C 0.4600(3) 0.2630(3) 0.2089(2) 0.0429(6) Uani 1 1 d . . .
C8 C 0.4858(3) 0.3865(3) 0.2321(2) 0.0443(6) Uani 1 1 d . . .
H8 H 0.4174 0.4141 0.2234 0.053 Uiso 1 1 calc R . .
C11 C 0.8728(4) 0.7505(3) 0.3577(3) 0.0626(8) Uani 1 1 d . . .
C12 C 0.9690(4) 0.8283(4) 0.4651(4) 0.0737(10) Uani 1 1 d . . .
H12 H 1.0541 0.8768 0.4805 0.088 Uiso 1 1 calc R . .
C13 C 0.9167(3) 0.8218(3) 0.5471(3) 0.0632(8) Uani 1 1 d . . .
C14 C 0.8740(5) 0.7190(5) 0.2387(4) 0.0883(13) Uani 1 1 d . . .
H14A H 0.8514 0.6280 0.1886 0.132 Uiso 1 1 calc R . .
H14B H 0.9594 0.7642 0.2448 0.132 Uiso 1 1 calc R . .
H14C H 0.8120 0.7447 0.2061 0.132 Uiso 1 1 calc R . .
C15 C 0.9830(4) 0.8964(5) 0.6777(4) 0.0853(13) Uani 1 1 d . . .
H15A H 0.9214 0.9185 0.7157 0.128 Uiso 1 1 calc R . .
H15B H 1.0529 0.9736 0.7016 0.128 Uiso 1 1 calc R . .
H15C H 1.0171 0.8448 0.6995 0.128 Uiso 1 1 calc R . .
C21 C 0.4319(4) 0.6352(3) 0.2332(3) 0.0580(8) Uani 1 1 d . . .
C22 C 0.3494(4) 0.6728(3) 0.2918(3) 0.0604(8) Uani 1 1 d . . .
H22 H 0.2695 0.6740 0.2607 0.072 Uiso 1 1 calc R . .
C23 C 0.4082(3) 0.7087(3) 0.4064(3) 0.0527(7) Uani 1 1 d . . .
C24 C 0.4173(5) 0.5837(5) 0.1075(3) 0.0860(13) Uani 1 1 d . . .
H24A H 0.4286 0.5028 0.0743 0.129 Uiso 1 1 calc R . .
H24B H 0.4818 0.6437 0.1018 0.129 Uiso 1 1 calc R . .
H24C H 0.3320 0.5714 0.0653 0.129 Uiso 1 1 calc R . .
C25 C 0.3622(4) 0.7630(4) 0.5081(3) 0.0718(10) Uani 1 1 d . . .
H25A H 0.3791 0.7259 0.5539 0.108 Uiso 1 1 calc R . .
H25B H 0.2703 0.7432 0.4796 0.108 Uiso 1 1 calc R . .
H25C H 0.4074 0.8547 0.5561 0.108 Uiso 1 1 calc R . .
C31 C 0.2635(3) -0.0542(3) 0.1254(3) 0.0580(8) Uani 1 1 d . . .
C32 C 0.2548(4) -0.1014(3) 0.1952(3) 0.0657(9) Uani 1 1 d . . .
H32 H 0.2268 -0.1878 0.1713 0.079 Uiso 1 1 calc R . .
C33 C 0.2953(3) 0.0030(3) 0.3093(3) 0.0589(8) Uani 1 1 d . . .
C34 C 0.2409(5) -0.1208(4) -0.0031(4) 0.0900(14) Uani 1 1 d . . .
H34A H 0.2159 -0.2118 -0.0360 0.135 Uiso 1 1 calc R . .
H34B H 0.3194 -0.0888 -0.0153 0.135 Uiso 1 1 calc R . .
H34C H 0.1727 -0.1048 -0.0406 0.135 Uiso 1 1 calc R . .
C35 C 0.3037(5) -0.0007(4) 0.4174(4) 0.0793(11) Uani 1 1 d . . .
H35A H 0.3932 0.0255 0.4615 0.119 Uiso 1 1 calc R . .
H35B H 0.2562 -0.0867 0.3959 0.119 Uiso 1 1 calc R . .
H35C H 0.2670 0.0568 0.4645 0.119 Uiso 1 1 calc R . .
C41 C 0.1475(3) 0.2541(4) 0.1197(3) 0.0622(9) Uani 1 1 d . . .
C42 C 0.0998(3) 0.3374(4) 0.1898(3) 0.0653(9) Uani 1 1 d . . .
H42 H 0.0408 0.3686 0.1666 0.078 Uiso 1 1 calc R . .
C43 C 0.1564(3) 0.3671(3) 0.3035(3) 0.0554(7) Uani 1 1 d . . .
C44 C 0.1190(5) 0.1861(6) -0.0103(3) 0.1009(17) Uani 1 1 d . . .
H44A H 0.1982 0.2083 -0.0255 0.151 Uiso 1 1 calc R . .
H44B H 0.0580 0.2118 -0.0441 0.151 Uiso 1 1 calc R . .
H44C H 0.0826 0.0947 -0.0446 0.151 Uiso 1 1 calc R . .
C45 C 0.1313(4) 0.4497(4) 0.4118(4) 0.0789(11) Uani 1 1 d . . .
H45A H 0.0633 0.3973 0.4215 0.118 Uiso 1 1 calc R . .
H45B H 0.1052 0.5135 0.4048 0.118 Uiso 1 1 calc R . .
H45C H 0.2092 0.4916 0.4788 0.118 Uiso 1 1 calc R . .
N11 N 0.7922(2) 0.7395(3) 0.4933(2) 0.0525(6) Uani 1 1 d . . .
N12 N 0.7659(3) 0.6977(2) 0.3764(2) 0.0503(6) Uani 1 1 d . . .
N21 N 0.5220(2) 0.6928(2) 0.4199(2) 0.0463(5) Uani 1 1 d . . .
N22 N 0.5369(3) 0.6502(2) 0.3130(2) 0.0477(6) Uani 1 1 d . . .
N31 N 0.3258(3) 0.1132(2) 0.3107(2) 0.0506(6) Uani 1 1 d . . .
N32 N 0.3047(2) 0.0764(2) 0.1963(2) 0.0502(6) Uani 1 1 d . . .
N41 N 0.2369(2) 0.3053(2) 0.3041(2) 0.0470(5) Uani 1 1 d . . .
N42 N 0.2297(2) 0.2348(2) 0.1903(2) 0.0477(6) Uani 1 1 d . . .
B1A B -0.0028(17) 0.5033(18) 0.0170(16) 0.068(3) Uiso 0.25 1 d PD A -1
F11A F -0.1212(12) 0.4924(19) -0.0343(13) 0.130(2) Uiso 0.25 1 d PD A -1
F12A F 0.0944(14) 0.5805(14) 0.0017(15) 0.130(2) Uiso 0.25 1 d PD A -1
F13A F 0.014(2) 0.3880(13) -0.0233(14) 0.130(2) Uiso 0.25 1 d PD A -1
F14A F 0.0282(16) 0.5564(14) 0.1342(10) 0.130(2) Uiso 0.25 1 d PD A -1
B1B B -0.0101(16) 0.4830(15) 0.0102(14) 0.068(3) Uiso 0.25 1 d PD B -2
F11B F 0.0515(12) 0.6133(9) 0.0750(11) 0.0956(17) Uiso 0.25 1 d PD B -2
F12B F -0.0854(11) 0.4477(11) 0.0633(11) 0.0956(17) Uiso 0.25 1 d PD B -2
F13B F -0.0748(11) 0.4184(13) -0.1105(9) 0.0956(17) Uiso 0.25 1 d PD B -2
F14B F 0.0875(12) 0.4314(13) 0.0078(11) 0.0956(17) Uiso 0.25 1 d PD B -2
B2A B 0.6567(16) 0.9423(17) 0.2255(16) 0.0675(17) Uiso 0.232(4) 1 d PD C 1
F21A F 0.5372(8) 0.9396(10) 0.2098(10) 0.061(2) Uiso 0.232(4) 1 d PD C 1
F22A F 0.729(2) 0.972(2) 0.3281(16) 0.184(10) Uiso 0.232(4) 1 d PD C 1
F23A F 0.7207(11) 1.0339(13) 0.2044(14) 0.090(3) Uiso 0.232(4) 1 d PD C 1
F24A F 0.6663(17) 0.8214(13) 0.1485(18) 0.115(5) Uiso 0.232(4) 1 d PD C 1
B2B B 0.6322(10) 0.9023(11) 0.1621(10) 0.0675(17) Uiso 0.453(7) 1 d PD D 2
F21B F 0.7100(7) 0.9816(8) 0.1403(7) 0.100(2) Uiso 0.453(7) 1 d PD D 2
F22B F 0.5125(8) 0.8966(10) 0.1413(10) 0.142(4) Uiso 0.453(7) 1 d PD D 2
F23B F 0.6208(11) 0.7821(10) 0.0784(10) 0.155(4) Uiso 0.453(7) 1 d PD D 2
F24B F 0.6955(12) 0.9147(14) 0.2703(11) 0.162(4) Uiso 0.453(7) 1 d PD D 2
B2C B 0.6510(15) 0.9401(15) 0.2039(13) 0.0675(17) Uiso 0.315(7) 1 d PD E 3
F21C F 0.7094(14) 0.8615(15) 0.2211(16) 0.147(3) Uiso 0.315(7) 1 d PD E 3
F22C F 0.6352(15) 0.9064(15) 0.0941(10) 0.147(3) Uiso 0.315(7) 1 d PD E 3
F23C F 0.5479(13) 0.9271(15) 0.2393(14) 0.147(3) Uiso 0.315(7) 1 d PD E 3
F24C F 0.7276(13) 1.0670(11) 0.2813(13) 0.147(3) Uiso 0.315(7) 1 d PD E 3

loop_
_atom_site_aniso_label
_atom_site_aniso_U_11
_atom_site_aniso_U_22
_atom_site_aniso_U_33
_atom_site_aniso_U_23
_atom_site_aniso_U_13
_atom_site_aniso_U_12
Co1 0.0471(2) 0.0406(2) 0.0365(2) 0.01963(17) 0.01235(16) 0.01307(17)
Cl1 0.0801(8) 0.0491(6) 0.0412(5) 0.0247(5) 0.0042(5) -0.0040(5)
C1 0.0557(16) 0.0487(16) 0.0378(13) 0.0232(12) 0.0176(12) 0.0171(13)
C2 0.0482(15) 0.0461(15) 0.0358(13) 0.0173(12) 0.0118(11) 0.0150(12)
C3 0.0510(15) 0.0450(14) 0.0350(13) 0.0191(11) 0.0180(11) 0.0179(12)
C4 0.0461(15) 0.0541(17) 0.0479(16) 0.0232(13) 0.0204(13) 0.0188(13)
C5 0.0517(17) 0.0586(18) 0.0522(17) 0.0255(14) 0.0213(13) 0.0295(14)
C6 0.0564(17) 0.0462(15) 0.0458(15) 0.0209(13) 0.0205(13) 0.0225(13)
C7 0.0477(15) 0.0441(14) 0.0323(12) 0.0170(11) 0.0148(11) 0.0163(12)
C8 0.0474(15) 0.0492(15) 0.0374(13) 0.0217(12) 0.0170(11) 0.0212(12)
C11 0.068(2) 0.0591(19) 0.073(2) 0.0404(18) 0.0396(18) 0.0219(16)
C12 0.056(2) 0.068(2) 0.086(3) 0.039(2) 0.0296(19) 0.0067(17)
C13 0.0514(18) 0.0560(19) 0.069(2) 0.0298(16) 0.0178(15) 0.0087(14)
C14 0.099(3) 0.101(3) 0.090(3) 0.061(3) 0.060(3) 0.035(3)
C15 0.058(2) 0.083(3) 0.067(2) 0.026(2) 0.0045(18) -0.0070(19)
C21 0.071(2) 0.0573(18) 0.0452(16) 0.0282(14) 0.0112(14) 0.0280(16)
C22 0.0640(19) 0.064(2) 0.0592(19) 0.0356(16) 0.0137(15) 0.0322(16)
C23 0.0610(18) 0.0533(17) 0.0555(17) 0.0346(15) 0.0220(14) 0.0265(14)
C24 0.107(3) 0.105(3) 0.0450(19) 0.037(2) 0.017(2) 0.053(3)
C25 0.075(2) 0.099(3) 0.072(2) 0.055(2) 0.0388(19) 0.051(2)
C31 0.0528(17) 0.0426(16) 0.0557(18) 0.0129(14) 0.0171(14) 0.0115(13)
C32 0.068(2) 0.0388(16) 0.077(2) 0.0242(16) 0.0243(18) 0.0146(15)
C33 0.0614(19) 0.0453(16) 0.067(2) 0.0289(15) 0.0215(16) 0.0181(14)
C34 0.108(3) 0.055(2) 0.058(2) 0.0033(17) 0.026(2) 0.012(2)
C35 0.108(3) 0.057(2) 0.083(3) 0.047(2) 0.033(2) 0.026(2)
C41 0.0519(17) 0.084(2) 0.0472(17) 0.0360(17) 0.0094(14) 0.0245(17)
C42 0.0574(19) 0.082(2) 0.061(2) 0.0411(19) 0.0120(15) 0.0332(18)
C43 0.0530(17) 0.0555(18) 0.0510(16) 0.0253(14) 0.0119(13) 0.0209(14)
C44 0.106(3) 0.161(5) 0.049(2) 0.057(3) 0.022(2) 0.074(4)
C45 0.087(3) 0.077(3) 0.066(2) 0.027(2) 0.021(2) 0.047(2)
N11 0.0502(14) 0.0520(14) 0.0451(13) 0.0239(11) 0.0141(11) 0.0092(11)
N12 0.0552(14) 0.0469(13) 0.0483(13) 0.0259(11) 0.0219(11) 0.0142(11)
N21 0.0556(14) 0.0466(13) 0.0426(12) 0.0271(11) 0.0180(10) 0.0207(11)
N22 0.0593(15) 0.0471(13) 0.0397(12) 0.0243(10) 0.0169(11) 0.0224(11)
N31 0.0603(15) 0.0409(13) 0.0456(13) 0.0220(11) 0.0165(11) 0.0150(11)
N32 0.0525(14) 0.0397(12) 0.0420(12) 0.0148(10) 0.0131(10) 0.0092(10)
N41 0.0475(13) 0.0468(13) 0.0368(12) 0.0183(10) 0.0089(10) 0.0150(10)
N42 0.0443(12) 0.0559(14) 0.0365(12) 0.0224(11) 0.0109(9) 0.0157(11)

loop_
_atom_type_symbol
_atom_type_description
_atom_type_scat_dispersion_real
_atom_type_scat_dispersion_imag
_atom_type_scat_source
C C 0.0033 0.0016 'International Tables Vol C Tables 4.2.6.8 and 6.1.1.4'
H H 0.0000 0.0000 'International Tables Vol C Tables 4.2.6.8 and 6.1.1.4'
N N 0.0061 0.0033 'International Tables Vol C Tables 4.2.6.8 and 6.1.1.4'
Cl Cl 0.1484 0.1585 'International Tables Vol C Tables 4.2.6.8 and 6.1.1.4'
Co Co 0.3494 0.9721 'International Tables Vol C Tables 4.2.6.8 and 6.1.1.4'
B B 0.0013 0.0007 'International Tables Vol C Tables 4.2.6.8 and 6.1.1.4'
F F 0.0171 0.0103 'International Tables Vol C Tables 4.2.6.8 and 6.1.1.4'

loop_
_geom_angle_atom_site_label_1
_geom_angle_atom_site_label_2
_geom_angle_atom_site_label_3
_geom_angle
_geom_angle_site_symmetry_1
_geom_angle_site_symmetry_3
N11 Co1 N31 102.97(11) . 2_666
N11 Co1 N21 86.43(10) . .
N31 Co1 N21 97.74(10) 2_666 .
N11 Co1 N41 97.64(10) . 2_666
N31 Co1 N41 87.04(10) 2_666 2_666
N21 Co1 N41 172.91(10) . 2_666
N11 Co1 Cl1 126.34(8) . .
N31 Co1 Cl1 130.69(8) 2_666 .
N21 Co1 Cl1 86.75(7) . .
N41 Co1 Cl1 86.16(7) 2_666 .
Co1 Cl1 Co1 180.0 2_666 .
N22 C1 N12 110.9(2) . .
N22 C1 C3 113.3(2) . .
N12 C1 C3 113.3(2) . .
N22 C1 H1 106.3 . .
N12 C1 H1 106.3 . .
C3 C1 H1 106.3 . .
N32 C2 N42 109.7(2) . .
N32 C2 C7 113.5(2) . .
N42 C2 C7 112.7(2) . .
N32 C2 H2 106.8 . .
N42 C2 H2 106.8 . .
C7 C2 H2 106.8 . .
C4 C3 C8 118.8(3) . .
C4 C3 C1 120.7(3) . .
C8 C3 C1 120.3(3) . .
C5 C4 C3 120.2(3) . .
C5 C4 H4 119.9 . .
C3 C4 H4 119.9 . .
C4 C5 C6 120.9(3) . .
C4 C5 H5 119.5 . .
C6 C5 H5 119.5 . .
C5 C6 C7 119.4(3) . .
C5 C6 H6 120.3 . .
C7 C6 H6 120.3 . .
C8 C7 C6 119.8(3) . .
C8 C7 C2 120.3(3) . .
C6 C7 C2 119.7(3) . .
C7 C8 C3 120.8(3) . .
C7 C8 H8 119.6 . .
C3 C8 H8 119.6 . .
N12 C11 C12 106.1(3) . .
N12 C11 C14 122.9(4) . .
C12 C11 C14 131.0(4) . .
C11 C12 C13 107.6(3) . .
C11 C12 H12 126.2 . .
C13 C12 H12 126.2 . .
N11 C13 C12 110.0(3) . .
N11 C13 C15 122.8(3) . .
C12 C13 C15 127.2(3) . .
C11 C14 H14A 109.5 . .
C11 C14 H14B 109.5 . .
H14A C14 H14B 109.5 . .
C11 C14 H14C 109.5 . .
H14A C14 H14C 109.5 . .
H14B C14 H14C 109.5 . .
C13 C15 H15A 109.5 . .
C13 C15 H15B 109.5 . .
H15A C15 H15B 109.5 . .
C13 C15 H15C 109.5 . .
H15A C15 H15C 109.5 . .
H15B C15 H15C 109.5 . .
N22 C21 C22 106.4(3) . .
N22 C21 C24 123.4(3) . .
C22 C21 C24 130.2(3) . .
C21 C22 C23 106.6(3) . .
C21 C22 H22 126.7 . .
C23 C22 H22 126.7 . .
N21 C23 C22 110.6(3) . .
N21 C23 C25 120.8(3) . .
C22 C23 C25 128.5(3) . .
C21 C24 H24A 109.5 . .
C21 C24 H24B 109.5 . .
H24A C24 H24B 109.5 . .
C21 C24 H24C 109.5 . .
H24A C24 H24C 109.5 . .
H24B C24 H24C 109.5 . .
C23 C25 H25A 109.5 . .
C23 C25 H25B 109.5 . .
H25A C25 H25B 109.5 . .
C23 C25 H25C 109.5 . .
H25A C25 H25C 109.5 . .
H25B C25 H25C 109.5 . .
C32 C31 N32 106.7(3) . .
C32 C31 C34 130.7(3) . .
N32 C31 C34 122.6(3) . .
C31 C32 C33 107.2(3) . .
C31 C32 H32 126.4 . .
C33 C32 H32 126.4 . .
N31 C33 C32 110.1(3) . .
N31 C33 C35 122.8(3) . .
C32 C33 C35 127.0(3) . .
C31 C34 H34A 109.5 . .
C31 C34 H34B 109.5 . .
H34A C34 H34B 109.5 . .
C31 C34 H34C 109.5 . .
H34A C34 H34C 109.5 . .
H34B C34 H34C 109.5 . .
C33 C35 H35A 109.5 . .
C33 C35 H35B 109.5 . .
H35A C35 H35B 109.5 . .
C33 C35 H35C 109.5 . .
H35A C35 H35C 109.5 . .
H35B C35 H35C 109.5 . .
C42 C41 N42 106.5(3) . .
C42 C41 C44 131.1(3) . .
N42 C41 C44 122.4(3) . .
C41 C42 C43 106.8(3) . .
C41 C42 H42 126.6 . .
C43 C42 H42 126.6 . .
N41 C43 C42 110.1(3) . .
N41 C43 C45 122.0(3) . .
C42 C43 C45 127.9(3) . .
C41 C44 H44A 109.5 . .
C41 C44 H44B 109.5 . .
H44A C44 H44B 109.5 . .
C41 C44 H44C 109.5 . .
H44A C44 H44C 109.5 . .
H44B C44 H44C 109.5 . .
C43 C45 H45A 109.5 . .
C43 C45 H45B 109.5 . .
H45A C45 H45B 109.5 . .
C43 C45 H45C 109.5 . .
H45A C45 H45C 109.5 . .
H45B C45 H45C 109.5 . .
C13 N11 N12 105.2(3) . .
C13 N11 Co1 130.6(2) . .
N12 N11 Co1 122.91(19) . .
C11 N12 N11 111.1(3) . .
C11 N12 C1 127.2(3) . .
N11 N12 C1 121.5(2) . .
C23 N21 N22 105.2(2) . .
C23 N21 Co1 131.4(2) . .
N22 N21 Co1 123.10(19) . .
C21 N22 N21 111.1(3) . .
C21 N22 C1 126.6(3) . .
N21 N22 C1 121.1(2) . .
C33 N31 N32 105.1(3) . .
C33 N31 Co1 130.2(2) . 2_666
N32 N31 Co1 122.79(19) . 2_666
N31 N32 C31 110.9(3) . .
N31 N32 C2 121.6(2) . .
C31 N32 C2 127.5(3) . .
C43 N41 N42 105.5(2) . .
C43 N41 Co1 132.3(2) . 2_666
N42 N41 Co1 122.04(19) . 2_666
C41 N42 N41 111.1(3) . .
C41 N42 C2 127.6(3) . .
N41 N42 C2 120.3(2) . .
F11A B1A F14A 112.9(14) . .
F11A B1A F13A 114.0(15) . .
F14A B1A F13A 104.5(14) . .
F11A B1A F12A 112.2(14) . .
F14A B1A F12A 106.3(14) . .
F13A B1A F12A 106.3(13) . .
F12B B1B F11B 109.2(13) . .
F12B B1B F13B 111.7(13) . .
F11B B1B F13B 120.4(13) . .
F12B B1B F14B 109.2(13) . .
F11B B1B F14B 106.6(12) . .
F13B B1B F14B 98.7(12) . .
F22A B2A F21A 119.3(16) . .
F22A B2A F23A 106.9(15) . .
F21A B2A F23A 105.9(12) . .
F22A B2A F24A 101.1(14) . .
F21A B2A F24A 114.5(14) . .
F23A B2A F24A 108.8(13) . .
F22B B2B F21B 114.8(9) . .
F22B B2B F23B 103.5(9) . .
F21B B2B F23B 103.9(9) . .
F22B B2B F24B 117.1(10) . .
F21B B2B F24B 112.3(9) . .
F23B B2B F24B 103.1(9) . .
F22C B2C F23C 120.6(14) . .
F22C B2C F24C 111.7(13) . .
F23C B2C F24C 102.7(12) . .
F22C B2C F21C 105.2(13) . .
F23C B2C F21C 105.6(12) . .
F24C B2C F21C 110.8(13) . .

loop_
_geom_bond_atom_site_label_1
_geom_bond_atom_site_label_2
_geom_bond_distance
_geom_bond_site_symmetry_2
Co1 N11 2.050(3) .
Co1 N31 2.052(3) 2_666
Co1 N21 2.104(2) .
Co1 N41 2.119(2) 2_666
Co1 Cl1 2.3785(4) .
Cl1 Co1 2.3785(4) 2_666
C1 N22 1.448(4) .
C1 N12 1.456(4) .
C1 C3 1.519(4) .
C1 H1 0.9800 .
C2 N32 1.454(4) .
C2 N42 1.458(4) .
C2 C7 1.523(4) .
C2 H2 0.9800 .
C3 C4 1.391(4) .
C3 C8 1.393(4) .
C4 C5 1.379(5) .
C4 H4 0.9300 .
C5 C6 1.381(4) .
C5 H5 0.9300 .
C6 C7 1.393(4) .
C6 H6 0.9300 .
C7 C8 1.383(4) .
C8 H8 0.9300 .
C11 N12 1.360(4) .
C11 C12 1.363(6) .
C11 C14 1.492(5) .
C12 C13 1.387(5) .
C12 H12 0.9300 .
C13 N11 1.342(4) .
C13 C15 1.498(5) .
C14 H14A 0.9600 .
C14 H14B 0.9600 .
C14 H14C 0.9600 .
C15 H15A 0.9600 .
C15 H15B 0.9600 .
C15 H15C 0.9600 .
C21 N22 1.361(4) .
C21 C22 1.366(5) .
C21 C24 1.489(5) .
C22 C23 1.385(5) .
C22 H22 0.9300 .
C23 N21 1.338(4) .
C23 C25 1.492(5) .
C24 H24A 0.9600 .
C24 H24B 0.9600 .
C24 H24C 0.9600 .
C25 H25A 0.9600 .
C25 H25B 0.9600 .
C25 H25C 0.9600 .
C31 C32 1.349(5) .
C31 N32 1.364(4) .
C31 C34 1.491(5) .
C32 C33 1.386(5) .
C32 H32 0.9300 .
C33 N31 1.344(4) .
C33 C35 1.490(5) .
C34 H34A 0.9600 .
C34 H34B 0.9600 .
C34 H34C 0.9600 .
C35 H35A 0.9600 .
C35 H35B 0.9600 .
C35 H35C 0.9600 .
C41 C42 1.357(5) .
C41 N42 1.360(4) .
C41 C44 1.499(5) .
C42 C43 1.395(5) .
C42 H42 0.9300 .
C43 N41 1.333(4) .
C43 C45 1.492(5) .
C44 H44A 0.9600 .
C44 H44B 0.9600 .
C44 H44C 0.9600 .
C45 H45A 0.9600 .
C45 H45B 0.9600 .
C45 H45C 0.9600 .
N11 N12 1.376(3) .
N21 N22 1.365(3) .
N31 N32 1.364(3) .
N31 Co1 2.052(2) 2_666
N41 N42 1.362(3) .
N41 Co1 2.119(2) 2_666
B1A F11A 1.330(16) .
B1A F14A 1.352(16) .
B1A F13A 1.372(17) .
B1A F12A 1.402(17) .
B1B F12B 1.341(16) .
B1B F11B 1.359(16) .
B1B F13B 1.395(16) .
B1B F14B 1.405(16) .
B2A F22A 1.312(17) .
B2A F21A 1.314(15) .
B2A F23A 1.391(16) .
B2A F24A 1.443(16) .
B2B F22B 1.304(11) .
B2B F21B 1.350(11) .
B2B F23B 1.368(12) .
B2B F24B 1.439(12) .
B2C F22C 1.320(14) .
B2C F23C 1.343(15) .
B2C F24C 1.364(15) .
B2C F21C 1.397(15) .

loop_
_geom_torsion_atom_site_label_1
_geom_torsion_atom_site_label_2
_geom_torsion_atom_site_label_3
_geom_torsion_atom_site_label_4
_geom_torsion
_geom_torsion_site_symmetry_1
_geom_torsion_site_symmetry_4
N22 C1 C3 C4 -160.7(3) . .
N12 C1 C3 C4 -33.3(4) . .
N22 C1 C3 C8 23.7(4) . .
N12 C1 C3 C8 151.1(3) . .
C8 C3 C4 C5 -1.2(4) . .
C1 C3 C4 C5 -176.8(3) . .
C3 C4 C5 C6 0.7(5) . .
C4 C5 C6 C7 -0.4(5) . .
C5 C6 C7 C8 0.7(4) . .
C5 C6 C7 C2 175.1(3) . .
N32 C2 C7 C8 -149.9(2) . .
N42 C2 C7 C8 -24.5(4) . .
N32 C2 C7 C6 35.7(3) . .
N42 C2 C7 C6 161.1(2) . .
C6 C7 C8 C3 -1.2(4) . .
C2 C7 C8 C3 -175.6(2) . .
C4 C3 C8 C7 1.5(4) . .
C1 C3 C8 C7 177.1(2) . .
N12 C11 C12 C13 -0.7(5) . .
C14 C11 C12 C13 -179.0(4) . .
C11 C12 C13 N11 1.7(5) . .
C11 C12 C13 C15 -176.3(4) . .
N22 C21 C22 C23 -0.5(4) . .
C24 C21 C22 C23 178.0(4) . .
C21 C22 C23 N21 -0.9(4) . .
C21 C22 C23 C25 176.9(4) . .
N32 C31 C32 C33 -1.9(4) . .
C34 C31 C32 C33 175.7(4) . .
C31 C32 C33 N31 1.5(4) . .
C31 C32 C33 C35 -179.5(4) . .
N42 C41 C42 C43 0.3(4) . .
C44 C41 C42 C43 177.7(5) . .
C41 C42 C43 N41 0.4(4) . .
C41 C42 C43 C45 -176.9(4) . .
C12 C13 N11 N12 -2.0(4) . .
C15 C13 N11 N12 176.2(4) . .
C12 C13 N11 Co1 -169.2(3) . .
C15 C13 N11 Co1 9.0(6) . .
N31 Co1 N11 C13 42.6(3) 2_666 .
N21 Co1 N11 C13 139.7(3) . .
N41 Co1 N11 C13 -46.1(3) 2_666 .
Cl1 Co1 N11 C13 -137.0(3) . .
N31 Co1 N11 N12 -122.7(2) 2_666 .
N21 Co1 N11 N12 -25.5(2) . .
N41 Co1 N11 N12 148.6(2) 2_666 .
Cl1 Co1 N11 N12 57.8(3) . .
C12 C11 N12 N11 -0.5(4) . .
C14 C11 N12 N11 177.9(4) . .
C12 C11 N12 C1 -176.9(3) . .
C14 C11 N12 C1 1.5(6) . .
C13 N11 N12 C11 1.6(4) . .
Co1 N11 N12 C11 170.0(2) . .
C13 N11 N12 C1 178.2(3) . .
Co1 N11 N12 C1 -13.3(4) . .
N22 C1 N12 C11 -123.7(3) . .
C3 C1 N12 C11 107.7(3) . .
N22 C1 N12 N11 60.2(4) . .
C3 C1 N12 N11 -68.4(3) . .
C22 C23 N21 N22 1.9(3) . .
C25 C23 N21 N22 -176.1(3) . .
C22 C23 N21 Co1 -171.4(2) . .
C25 C23 N21 Co1 10.6(5) . .
N11 Co1 N21 C23 -157.1(3) . .
N31 Co1 N21 C23 -54.5(3) 2_666 .
Cl1 Co1 N21 C23 76.2(3) . .
N11 Co1 N21 N22 30.7(2) . .
N31 Co1 N21 N22 133.3(2) 2_666 .
Cl1 Co1 N21 N22 -96.1(2) . .
C22 C21 N22 N21 1.7(4) . .
C24 C21 N22 N21 -176.9(4) . .
C22 C21 N22 C1 169.0(3) . .
C24 C21 N22 C1 -9.6(6) . .
C23 N21 N22 C21 -2.3(3) . .
Co1 N21 N22 C21 171.7(2) . .
C23 N21 N22 C1 -170.3(3) . .
Co1 N21 N22 C1 3.7(4) . .
N12 C1 N22 C21 140.1(3) . .
C3 C1 N22 C21 -91.3(4) . .
N12 C1 N22 N21 -53.8(3) . .
C3 C1 N22 N21 74.8(3) . .
C32 C33 N31 N32 -0.4(4) . .
C35 C33 N31 N32 -179.5(3) . .
C32 C33 N31 Co1 163.7(3) . 2_666
C35 C33 N31 Co1 -15.4(5) . 2_666
C33 N31 N32 C31 -0.8(3) . .
Co1 N31 N32 C31 -166.4(2) 2_666 .
C33 N31 N32 C2 176.5(3) . .
Co1 N31 N32 C2 10.9(4) 2_666 .
C32 C31 N32 N31 1.7(4) . .
C34 C31 N32 N31 -176.1(3) . .
C32 C31 N32 C2 -175.4(3) . .
C34 C31 N32 C2 6.9(5) . .
N42 C2 N32 N31 -60.8(3) . .
C7 C2 N32 N31 66.2(3) . .
N42 C2 N32 C31 116.0(3) . .
C7 C2 N32 C31 -117.0(3) . .
C42 C43 N41 N42 -0.9(4) . .
C45 C43 N41 N42 176.5(3) . .
C42 C43 N41 Co1 -176.9(2) . 2_666
C45 C43 N41 Co1 0.6(5) . 2_666
C42 C41 N42 N41 -0.9(4) . .
C44 C41 N42 N41 -178.6(4) . .
C42 C41 N42 C2 -169.7(3) . .
C44 C41 N42 C2 12.6(6) . .
C43 N41 N42 C41 1.1(4) . .
Co1 N41 N42 C41 177.6(2) 2_666 .
C43 N41 N42 C2 170.8(3) . .
Co1 N41 N42 C2 -12.7(3) 2_666 .
N32 C2 N42 C41 -131.3(3) . .
C7 C2 N42 C41 101.3(4) . .
N32 C2 N42 N41 60.9(3) . .
C7 C2 N42 N41 -66.6(3) . .
